data_4336684
loop_
_publ_author_name
'Susanta Hazra'
'Sagarika Bhattacharya'
'Mukesh Kumar Singh'
'Luca Carrella'
'Eva Rentschler'
'Thomas Weyhermueller'
'Gopalan Rajaraman'
'Sasankasekhar Mohanta'

_publ_section_title
;
 Syntheses, Structures, Magnetic Properties, and Density Functional Theory
 Magneto-Structural Correlations of Bis(\m-phenoxo) and
 Bis(\m-phenoxo)-\m-acetate/Bis(\m-phenoxo)-bis(\m-acetate) Dinuclear
 FeIIINiII Compounds
;
_journal_name_full 'Inorganic Chemistry'
_journal_page_first 12881
_journal_page_last 12892
_journal_paper_doi 10.1021/ic400345w
_journal_volume 52
_journal_year 2013
_chemical_formula_sum 'C32 H40 Cl Fe N4 Ni O11.7'
_chemical_formula_weight 817.89
_chemical_name_systematic
;
 ?
;
_space_group_IT_number 13
_symmetry_cell_setting monoclinic
_symmetry_space_group_name_Hall '-P 2yc'
_symmetry_space_group_name_H-M 'P 1 2/c 1'
_atom_sites_solution_hydrogens geom
_atom_sites_solution_primary direct
_atom_sites_solution_secondary difmap
_audit_creation_method SHELXL-97
_cell_angle_alpha 90.00
_cell_angle_beta 117.610(3)
_cell_angle_gamma 90.00
_cell_formula_units_Z 4
_cell_length_a 11.7203(7)
_cell_length_b 16.0018(9)
_cell_length_c 22.9976(11)
_cell_measurement_temperature 296(2)
_cell_volume 3821.9(4)
_computing_structure_refinement 'SHELXL-97 (Sheldrick, 1997)'
_diffrn_ambient_temperature 296(2)
_diffrn_measured_fraction_theta_full 0.996
_diffrn_measured_fraction_theta_max 0.996
_diffrn_radiation_monochromator graphite
_diffrn_radiation_source 'fine-focus sealed tube'
_diffrn_radiation_type MoK\a
_diffrn_radiation_wavelength 0.71073
_diffrn_reflns_av_R_equivalents 0.0462
_diffrn_reflns_av_sigmaI/netI 0.0326
_diffrn_reflns_limit_h_max 14
_diffrn_reflns_limit_h_min -12
_diffrn_reflns_limit_k_max 19
_diffrn_reflns_limit_k_min -19
_diffrn_reflns_limit_l_max 28
_diffrn_reflns_limit_l_min -28
_diffrn_reflns_number 47133
_diffrn_reflns_theta_full 25.82
_diffrn_reflns_theta_max 25.82
_diffrn_reflns_theta_min 1.27
_exptl_absorpt_coefficient_mu 1.004
_exptl_absorpt_correction_T_max 0.8094
_exptl_absorpt_correction_T_min 0.7804
_exptl_absorpt_correction_type multi-scan
_exptl_absorpt_process_details SADABS
_exptl_crystal_density_diffrn 1.421
_exptl_crystal_F_000 1698
_exptl_crystal_size_max 0.26
_exptl_crystal_size_mid 0.24
_exptl_crystal_size_min 0.22
_refine_diff_density_max 0.503
_refine_diff_density_min -0.611
_refine_diff_density_rms 0.056
_refine_ls_extinction_method none
_refine_ls_goodness_of_fit_ref 1.027
_refine_ls_hydrogen_treatment mixed
_refine_ls_matrix_type full
_refine_ls_number_parameters 484
_refine_ls_number_reflns 7367
_refine_ls_number_restraints 55
_refine_ls_restrained_S_all 1.033
_refine_ls_R_factor_all 0.0743
_refine_ls_R_factor_gt 0.0453
_refine_ls_shift/su_max 0.022
_refine_ls_shift/su_mean 0.001
_refine_ls_structure_factor_coef Fsqd
_refine_ls_weighting_details 'calc w=1/[\s^2^(Fo^2^)+(0.0585P)^2^+3.7453P] where P=(Fo^2^+2Fc^2^)/3'
_refine_ls_weighting_scheme calc
_refine_ls_wR_factor_gt 0.1168
_refine_ls_wR_factor_ref 0.1360
_reflns_number_gt 5128
_reflns_number_total 7367
_reflns_threshold_expression >2sigma(I)
_cod_data_source_file ic400345w_si_002_2.cif
_cod_data_source_block 2
_cod_original_formula_sum 'C32 H40 Cl Fe N4 Ni O11.70'
_cod_database_code 4336684

loop_
_symmetry_equiv_pos_as_xyz
'x, y, z'
'-x, y, -z+1/2'
'-x, -y, -z'
'x, -y, z-1/2'

loop_
_atom_site_label
_atom_site_type_symbol
_atom_site_fract_x
_atom_site_fract_y
_atom_site_fract_z
_atom_site_U_iso_or_equiv
_atom_site_adp_type
_atom_site_occupancy
_atom_site_symmetry_multiplicity
_atom_site_calc_flag
_atom_site_refinement_flags
_atom_site_disorder_assembly
_atom_site_disorder_group
Ni1 Ni 0.75430(5) 0.77756(3) 0.57138(2) 0.05585(16) Uani 1 1 d . . .
Fe1 Fe 0.78816(4) 0.73310(3) 0.45843(2) 0.04401(15) Uani 1 1 d . A .
O1 O 0.7106(2) 0.67666(14) 0.50952(11) 0.0482(5) Uani 1 1 d . A .
O2 O 0.8473(2) 0.82803(14) 0.52261(10) 0.0457(5) Uani 1 1 d . A .
O3 O 0.5899(2) 0.83021(15) 0.49886(11) 0.0537(6) Uani 1 1 d . A .
O5 O 0.6168(2) 0.79590(15) 0.41152(11) 0.0503(6) Uani 1 1 d . . .
O4 O 0.9250(6) 0.7283(4) 0.6409(3) 0.0662(13) Uani 0.60 1 d PU A 1
O6 O 0.9573(7) 0.6732(5) 0.5008(3) 0.0600(13) Uani 0.60 1 d PU A 1
O7 O 1.0204(9) 0.6145(7) 0.5939(5) 0.155(3) Uani 0.60 1 d PU A 1
C31 C 1.0253(8) 0.6263(5) 0.5409(4) 0.0774(17) Uani 0.60 1 d PU A 1
C32 C 1.1304(9) 0.5825(7) 0.5353(5) 0.111(3) Uani 0.60 1 d PU A 1
H32A H 1.1751 0.5471 0.5729 0.166 Uiso 0.60 1 calc PR A 1
H32B H 1.1892 0.6227 0.5333 0.166 Uiso 0.60 1 calc PR A 1
H32C H 1.0952 0.5491 0.4962 0.166 Uiso 0.60 1 calc PR A 1
O4' O 0.9314(9) 0.7027(6) 0.6163(4) 0.0662(13) Uani 0.40 1 d PU A 2
O6' O 0.9477(12) 0.6726(9) 0.5246(5) 0.0600(13) Uani 0.40 1 d PU A 2
C31' C 0.9869(13) 0.6738(9) 0.5883(6) 0.0774(17) Uani 0.40 1 d PU A 2
C32' C 1.1148(15) 0.6271(11) 0.6279(8) 0.111(3) Uani 0.40 1 d PU A 2
H32D H 1.1470 0.6078 0.5987 0.166 Uiso 0.40 1 calc PR A 2
H32E H 1.1008 0.5802 0.6498 0.166 Uiso 0.40 1 calc PR A 2
H32F H 1.1765 0.6642 0.6598 0.166 Uiso 0.40 1 calc PR A 2
N1 N 0.6535(3) 0.7223(2) 0.61258(15) 0.0596(8) Uani 1 1 d . A .
N2 N 0.7942(3) 0.8822(2) 0.62536(14) 0.0618(9) Uani 1 1 d . A .
N3 N 0.8615(3) 0.7969(2) 0.40586(13) 0.0500(7) Uani 1 1 d . . .
N4 N 0.7149(3) 0.6390(2) 0.39011(14) 0.0544(7) Uani 1 1 d . . .
C1 C 0.5949(3) 0.6414(2) 0.48239(17) 0.0487(8) Uani 1 1 d . . .
C2 C 0.5458(3) 0.6026(2) 0.42017(17) 0.0522(8) Uani 1 1 d . A .
C3 C 0.4270(4) 0.5630(2) 0.39417(19) 0.0605(10) Uani 1 1 d . . .
H3 H 0.3974 0.5363 0.3538 0.073 Uiso 1 1 calc R A .
C4 C 0.3505(4) 0.5612(3) 0.4252(2) 0.0634(10) Uani 1 1 d . A .
C5 C 0.4010(4) 0.5978(3) 0.4861(2) 0.0640(10) Uani 1 1 d . . .
H5 H 0.3533 0.5954 0.5090 0.077 Uiso 1 1 calc R A .
C6 C 0.5207(4) 0.6387(2) 0.51574(18) 0.0547(9) Uani 1 1 d . A .
C7 C 0.6163(4) 0.5979(2) 0.38208(18) 0.0565(9) Uani 1 1 d . A .
H7 H 0.5850 0.5600 0.3475 0.068 Uiso 1 1 calc R . .
C8 C 0.2206(4) 0.5182(3) 0.3954(2) 0.0833(13) Uani 1 1 d . . .
H8A H 0.2049 0.4958 0.4297 0.125 Uiso 1 1 calc R A .
H8B H 0.2201 0.4737 0.3673 0.125 Uiso 1 1 calc R . .
H8C H 0.1545 0.5579 0.3703 0.125 Uiso 1 1 calc R . .
C9 C 0.5619(4) 0.6724(3) 0.5814(2) 0.0629(10) Uani 1 1 d . . .
H9 H 0.5152 0.6551 0.6027 0.076 Uiso 1 1 calc R A .
C10 C 0.6828(5) 0.7443(3) 0.6800(2) 0.0788(13) Uani 1 1 d . . .
H10A H 0.7659 0.7208 0.7097 0.095 Uiso 1 1 calc R A .
H10B H 0.6189 0.7187 0.6899 0.095 Uiso 1 1 calc R . .
C11 C 0.6857(5) 0.8377(3) 0.6927(2) 0.0756(13) Uani 1 1 d . A .
C12 C 0.5614(5) 0.8792(4) 0.6460(3) 0.0973(16) Uani 1 1 d . . .
H12A H 0.5492 0.8736 0.6019 0.146 Uiso 1 1 calc R A .
H12B H 0.5647 0.9373 0.6569 0.146 Uiso 1 1 calc R . .
H12C H 0.4911 0.8530 0.6495 0.146 Uiso 1 1 calc R . .
C13 C 0.7064(6) 0.8485(4) 0.7635(2) 0.111(2) Uani 1 1 d . . .
H13A H 0.7079 0.9069 0.7732 0.167 Uiso 1 1 calc R A .
H13B H 0.7868 0.8234 0.7934 0.167 Uiso 1 1 calc R . .
H13C H 0.6374 0.8218 0.7678 0.167 Uiso 1 1 calc R . .
C14 C 0.8001(5) 0.8806(3) 0.69074(19) 0.0818(14) Uani 1 1 d . . .
H14A H 0.8053 0.9376 0.7061 0.098 Uiso 1 1 calc R A .
H14B H 0.8784 0.8521 0.7209 0.098 Uiso 1 1 calc R . .
C15 C 0.8107(4) 0.9525(3) 0.60474(19) 0.0610(10) Uani 1 1 d . . .
H15 H 0.8197 0.9983 0.6314 0.073 Uiso 1 1 calc R A .
C16 C 0.8174(3) 0.9697(2) 0.54361(17) 0.0522(9) Uani 1 1 d . A .
C17 C 0.8104(4) 1.0531(2) 0.5257(2) 0.0609(10) Uani 1 1 d . . .
H17 H 0.8001 1.0931 0.5522 0.073 Uiso 1 1 calc R A .
C18 C 0.8182(4) 1.0796(2) 0.47014(19) 0.0606(10) Uani 1 1 d . A .
C19 C 0.8360(4) 1.0184(2) 0.43336(18) 0.0585(10) Uani 1 1 d . . .
H19 H 0.8430 1.0344 0.3963 0.070 Uiso 1 1 calc R A .
C20 C 0.8440(3) 0.9336(2) 0.44842(16) 0.0498(8) Uani 1 1 d . A .
C21 C 0.8343(3) 0.9082(2) 0.50506(16) 0.0466(8) Uani 1 1 d . . .
C22 C 0.8107(5) 1.1709(3) 0.4528(2) 0.0825(13) Uani 1 1 d . . .
H22A H 0.8775 1.1842 0.4412 0.124 Uiso 1 1 calc R A .
H22B H 0.8214 1.2040 0.4898 0.124 Uiso 1 1 calc R . .
H22C H 0.7283 1.1826 0.4162 0.124 Uiso 1 1 calc R . .
C23 C 0.8698(3) 0.8765(3) 0.40686(16) 0.0543(9) Uani 1 1 d . A .
H23 H 0.8951 0.9005 0.3778 0.065 Uiso 1 1 calc R . .
C24 C 0.9019(4) 0.7516(3) 0.36298(19) 0.0622(10) Uani 1 1 d . A .
H24A H 0.9781 0.7190 0.3901 0.075 Uiso 1 1 calc R . .
H24B H 0.9255 0.7919 0.3389 0.075 Uiso 1 1 calc R . .
C25 C 0.7992(4) 0.6931(3) 0.31393(18) 0.0619(10) Uani 1 1 d . . .
C26 C 0.6762(4) 0.7405(3) 0.2727(2) 0.0830(14) Uani 1 1 d . A .
H26A H 0.6408 0.7607 0.3002 0.124 Uiso 1 1 calc R . .
H26B H 0.6154 0.7040 0.2398 0.124 Uiso 1 1 calc R . .
H26C H 0.6945 0.7869 0.2519 0.124 Uiso 1 1 calc R . .
C27 C 0.8559(5) 0.6573(3) 0.2704(2) 0.0892(15) Uani 1 1 d . A .
H27A H 0.7957 0.6187 0.2393 0.134 Uiso 1 1 calc R . .
H27B H 0.9351 0.6288 0.2974 0.134 Uiso 1 1 calc R . .
H27C H 0.8720 0.7021 0.2474 0.134 Uiso 1 1 calc R . .
C28 C 0.7749(4) 0.6190(3) 0.3482(2) 0.0693(11) Uani 1 1 d . A .
H28A H 0.7201 0.5795 0.3150 0.083 Uiso 1 1 calc R . .
H28B H 0.8564 0.5914 0.3748 0.083 Uiso 1 1 calc R . .
C29 C 0.5560(3) 0.8293(2) 0.43845(17) 0.0518(8) Uani 1 1 d D A .
C30' C 0.4398(11) 0.8821(7) 0.3955(12) 0.080(4) Uani 0.60 1 d PD A 2
H30A H 0.4220 0.8768 0.3505 0.120 Uiso 0.60 1 calc PR A 2
H30B H 0.4571 0.9396 0.4087 0.120 Uiso 0.60 1 calc PR A 2
H30C H 0.3666 0.8634 0.4001 0.120 Uiso 0.60 1 calc PR A 2
C30 C 0.4183(17) 0.8528(14) 0.3919(19) 0.080(4) Uani 0.40 1 d PD A 1
H30D H 0.4038 0.8470 0.3474 0.120 Uiso 0.40 1 calc PR A 1
H30E H 0.4031 0.9097 0.3996 0.120 Uiso 0.40 1 calc PR A 1
H30F H 0.3606 0.8167 0.3990 0.120 Uiso 0.40 1 calc PR A 1
Cl1 Cl 0.5000 0.59752(10) 0.7500 0.0692(4) Uani 1 2 d S . .
O10 O 0.4188(4) 0.5485(3) 0.7654(2) 0.1269(15) Uani 1 1 d . . .
O11 O 0.4252(4) 0.6469(4) 0.6979(3) 0.176(2) Uani 1 1 d . . .
Cl2 Cl 1.0000 1.10359(10) 0.7500 0.0709(4) Uani 1 2 d S . .
O8 O 0.9063(3) 1.1537(3) 0.70113(18) 0.1107(12) Uani 1 1 d . . .
O9 O 0.9439(4) 1.0525(2) 0.78012(19) 0.1098(12) Uani 1 1 d . . .
O13W O 0.0000 0.6425(5) 0.7500 0.159(3) Uiso 1 2 d S . .
O14W O 0.1531(8) 0.5586(5) 0.7180(4) 0.132(2) Uani 0.60 1 d P . .

loop_
_atom_site_aniso_label
_atom_site_aniso_U_11
_atom_site_aniso_U_22
_atom_site_aniso_U_33
_atom_site_aniso_U_23
_atom_site_aniso_U_13
_atom_site_aniso_U_12
Ni1 0.0533(3) 0.0680(3) 0.0461(3) 0.0037(2) 0.0229(2) -0.0110(2)
Fe1 0.0397(3) 0.0503(3) 0.0449(3) 0.0016(2) 0.0220(2) -0.0015(2)
O1 0.0481(14) 0.0514(14) 0.0477(12) 0.0037(10) 0.0244(11) -0.0019(11)
O2 0.0438(13) 0.0522(14) 0.0426(12) -0.0005(10) 0.0213(10) -0.0051(10)
O3 0.0501(14) 0.0605(15) 0.0531(14) -0.0026(12) 0.0261(12) -0.0026(12)
O5 0.0444(13) 0.0590(15) 0.0465(12) 0.0031(11) 0.0203(11) 0.0015(11)
O4 0.060(2) 0.082(4) 0.058(3) 0.007(2) 0.028(2) 0.005(2)
O6 0.052(2) 0.0640(19) 0.067(4) 0.009(3) 0.030(3) 0.0067(16)
O7 0.143(6) 0.209(7) 0.142(6) 0.035(6) 0.091(5) 0.062(6)
C31 0.077(4) 0.085(4) 0.080(4) 0.014(3) 0.045(3) 0.012(3)
C32 0.090(4) 0.126(5) 0.122(5) 0.005(4) 0.054(4) 0.028(4)
O4' 0.060(2) 0.082(4) 0.058(3) 0.007(2) 0.028(2) 0.005(2)
O6' 0.052(2) 0.0640(19) 0.067(4) 0.009(3) 0.030(3) 0.0067(16)
C31' 0.077(4) 0.085(4) 0.080(4) 0.014(3) 0.045(3) 0.012(3)
C32' 0.090(4) 0.126(5) 0.122(5) 0.005(4) 0.054(4) 0.028(4)
N1 0.066(2) 0.068(2) 0.0542(17) 0.0041(15) 0.0357(16) -0.0098(17)
N2 0.063(2) 0.080(2) 0.0473(16) -0.0114(16) 0.0292(15) -0.0249(17)
N3 0.0449(17) 0.065(2) 0.0438(15) -0.0018(13) 0.0234(13) -0.0062(14)
N4 0.0513(18) 0.0618(19) 0.0530(17) -0.0060(14) 0.0268(14) -0.0057(15)
C1 0.044(2) 0.0448(19) 0.057(2) 0.0092(16) 0.0236(17) -0.0016(15)
C2 0.049(2) 0.049(2) 0.057(2) 0.0034(16) 0.0241(17) -0.0027(16)
C3 0.059(2) 0.057(2) 0.062(2) 0.0029(18) 0.0247(19) -0.0054(18)
C4 0.052(2) 0.062(2) 0.070(3) 0.006(2) 0.023(2) -0.0084(19)
C5 0.057(2) 0.069(3) 0.077(3) 0.012(2) 0.040(2) -0.007(2)
C6 0.057(2) 0.052(2) 0.059(2) 0.0076(17) 0.0311(18) -0.0040(17)
C7 0.058(2) 0.058(2) 0.053(2) -0.0084(17) 0.0252(18) -0.0053(19)
C8 0.060(3) 0.097(4) 0.088(3) -0.002(3) 0.029(2) -0.020(2)
C9 0.064(3) 0.070(3) 0.069(2) 0.005(2) 0.043(2) -0.013(2)
C10 0.097(3) 0.098(3) 0.054(2) -0.002(2) 0.046(2) -0.027(3)
C11 0.081(3) 0.103(4) 0.054(2) -0.012(2) 0.040(2) -0.023(3)
C12 0.109(4) 0.112(4) 0.095(4) -0.022(3) 0.068(4) -0.015(3)
C13 0.141(5) 0.148(5) 0.072(3) -0.033(3) 0.073(3) -0.053(4)
C14 0.091(3) 0.111(4) 0.050(2) -0.018(2) 0.038(2) -0.038(3)
C15 0.058(2) 0.071(3) 0.059(2) -0.017(2) 0.0311(19) -0.012(2)
C16 0.049(2) 0.057(2) 0.054(2) -0.0068(17) 0.0263(17) -0.0094(17)
C17 0.052(2) 0.058(2) 0.072(2) -0.009(2) 0.0280(19) -0.0084(18)
C18 0.049(2) 0.058(2) 0.065(2) 0.0014(19) 0.0177(19) -0.0065(18)
C19 0.053(2) 0.063(2) 0.052(2) 0.0101(18) 0.0183(17) -0.0109(18)
C20 0.0417(19) 0.059(2) 0.0462(18) 0.0013(16) 0.0186(15) -0.0078(16)
C21 0.0379(18) 0.053(2) 0.0484(18) -0.0003(15) 0.0196(15) -0.0089(15)
C22 0.083(3) 0.060(3) 0.087(3) 0.006(2) 0.025(3) -0.012(2)
C23 0.046(2) 0.076(3) 0.0414(18) 0.0045(17) 0.0201(16) -0.0101(18)
C24 0.056(2) 0.083(3) 0.059(2) -0.007(2) 0.0366(19) -0.008(2)
C25 0.058(2) 0.083(3) 0.054(2) -0.014(2) 0.0334(19) -0.011(2)
C26 0.069(3) 0.123(4) 0.054(2) -0.002(2) 0.025(2) 0.002(3)
C27 0.093(4) 0.117(4) 0.082(3) -0.033(3) 0.061(3) -0.022(3)
C28 0.068(3) 0.078(3) 0.078(3) -0.025(2) 0.047(2) -0.012(2)
C29 0.047(2) 0.054(2) 0.052(2) 0.0000(16) 0.0208(17) -0.0019(16)
C30' 0.067(5) 0.078(10) 0.080(4) -0.007(9) 0.021(4) 0.026(6)
C30 0.067(5) 0.078(10) 0.080(4) -0.007(9) 0.021(4) 0.026(6)
Cl1 0.0752(10) 0.0675(9) 0.0726(9) 0.000 0.0408(8) 0.000
O10 0.132(3) 0.116(3) 0.156(4) 0.043(3) 0.087(3) -0.013(3)
O11 0.113(3) 0.238(6) 0.196(5) 0.142(5) 0.087(3) 0.055(4)
Cl2 0.0733(10) 0.0737(10) 0.0628(8) 0.000 0.0290(8) 0.000
O8 0.082(2) 0.119(3) 0.104(3) 0.021(2) 0.020(2) 0.026(2)
O9 0.142(3) 0.107(3) 0.105(3) -0.014(2) 0.078(3) -0.036(2)
O14W 0.151(6) 0.116(5) 0.128(6) -0.004(5) 0.064(5) 0.018(5)

loop_
_atom_type_symbol
_atom_type_description
_atom_type_scat_dispersion_real
_atom_type_scat_dispersion_imag
_atom_type_scat_source
C C 0.0033 0.0016 'International Tables Vol C Tables 4.2.6.8 and 6.1.1.4'
H H 0.0000 0.0000 'International Tables Vol C Tables 4.2.6.8 and 6.1.1.4'
Cl Cl 0.1484 0.1585 'International Tables Vol C Tables 4.2.6.8 and 6.1.1.4'
Fe Fe 0.3463 0.8444 'International Tables Vol C Tables 4.2.6.8 and 6.1.1.4'
N N 0.0061 0.0033 'International Tables Vol C Tables 4.2.6.8 and 6.1.1.4'
Ni Ni 0.3393 1.1124 'International Tables Vol C Tables 4.2.6.8 and 6.1.1.4'
O O 0.0106 0.0060 'International Tables Vol C Tables 4.2.6.8 and 6.1.1.4'

loop_
_geom_angle_atom_site_label_1
_geom_angle_atom_site_label_2
_geom_angle_atom_site_label_3
_geom_angle
_geom_angle_site_symmetry_1
_geom_angle_site_symmetry_3
N2 Ni1 N1 95.37(13) . .
N2 Ni1 O1 175.21(11) . .
N1 Ni1 O1 88.23(11) . .
N2 Ni1 O4 88.57(18) . .
N1 Ni1 O4 92.12(19) . .
O1 Ni1 O4 94.46(17) . .
N2 Ni1 O3 91.26(12) . .
N1 Ni1 O3 91.59(12) . .
O1 Ni1 O3 85.48(9) . .
O4 Ni1 O3 176.28(18) . .
N2 Ni1 O2 88.81(11) . .
N1 Ni1 O2 175.24(11) . .
O1 Ni1 O2 87.47(9) . .
O4 Ni1 O2 90.25(17) . .
O3 Ni1 O2 86.04(9) . .
N2 Ni1 O4' 105.4(3) . .
N1 Ni1 O4' 99.8(3) . .
O1 Ni1 O4' 77.0(2) . .
O4 Ni1 O4' 19.4(2) . .
O3 Ni1 O4' 158.6(2) . .
O2 Ni1 O4' 81.2(3) . .
N2 Ni1 Fe1 132.17(9) . .
N1 Ni1 Fe1 131.65(9) . .
O1 Ni1 Fe1 43.81(6) . .
O4 Ni1 Fe1 96.63(14) . .
O3 Ni1 Fe1 80.75(7) . .
O2 Ni1 Fe1 43.87(6) . .
O4' Ni1 Fe1 78.2(2) . .
O6 Fe1 O1 96.60(18) . .
O6 Fe1 O2 94.5(2) . .
O1 Fe1 O2 90.34(9) . .
O6 Fe1 O6' 17.4(3) . .
O1 Fe1 O6' 81.7(3) . .
O2 Fe1 O6' 85.7(4) . .
O6 Fe1 O5 177.29(15) . .
O1 Fe1 O5 85.97(9) . .
O2 Fe1 O5 86.34(9) . .
O6' Fe1 O5 165.3(2) . .
O6 Fe1 N3 86.21(19) . .
O1 Fe1 N3 176.72(11) . .
O2 Fe1 N3 87.74(10) . .
O6' Fe1 N3 100.8(3) . .
O5 Fe1 N3 91.25(11) . .
O6 Fe1 N4 89.4(2) . .
O1 Fe1 N4 88.61(11) . .
O2 Fe1 N4 176.04(11) . .
O6' Fe1 N4 97.9(4) . .
O5 Fe1 N4 89.78(11) . .
N3 Fe1 N4 93.13(12) . .
O6 Fe1 Ni1 101.44(14) . .
O1 Fe1 Ni1 45.23(7) . .
O2 Fe1 Ni1 45.33(6) . .
O6' Fe1 Ni1 84.6(2) . .
O5 Fe1 Ni1 80.99(7) . .
N3 Fe1 Ni1 132.58(9) . .
N4 Fe1 Ni1 133.18(9) . .
C1 O1 Fe1 123.9(2) . .
C1 O1 Ni1 122.2(2) . .
Fe1 O1 Ni1 90.96(9) . .
C21 O2 Fe1 123.7(2) . .
C21 O2 Ni1 121.9(2) . .
Fe1 O2 Ni1 90.81(9) . .
C29 O3 Ni1 126.2(2) . .
C29 O5 Fe1 126.1(2) . .
C31 O6 Fe1 148.3(6) . .
O6 C31 O7 122.5(9) . .
O6 C31 C32 122.0(8) . .
O7 C31 C32 115.3(9) . .
C31 C32 H32A 109.5 . .
C31 C32 H32B 109.5 . .
H32A C32 H32B 109.5 . .
C31 C32 H32C 109.5 . .
H32A C32 H32C 109.5 . .
H32B C32 H32C 109.5 . .
C31' O4' Ni1 126.0(9) . .
C31' O6' Fe1 123.5(10) . .
O4' C31' O6' 127.3(13) . .
O4' C31' C32' 119.4(12) . .
O6' C31' C32' 113.1(13) . .
C31' C32' H32D 109.5 . .
C31' C32' H32E 109.5 . .
H32D C32' H32E 109.5 . .
C31' C32' H32F 109.5 . .
H32D C32' H32F 109.5 . .
H32E C32' H32F 109.5 . .
C9 N1 C10 118.3(3) . .
C9 N1 Ni1 122.5(3) . .
C10 N1 Ni1 119.2(3) . .
C15 N2 C14 117.0(4) . .
C15 N2 Ni1 122.7(3) . .
C14 N2 Ni1 120.3(3) . .
C23 N3 C24 117.3(3) . .
C23 N3 Fe1 122.4(2) . .
C24 N3 Fe1 120.3(2) . .
C7 N4 C28 118.2(3) . .
C7 N4 Fe1 121.5(3) . .
C28 N4 Fe1 120.3(2) . .
O1 C1 C6 120.9(3) . .
O1 C1 C2 120.7(3) . .
C6 C1 C2 118.4(3) . .
C3 C2 C1 119.5(3) . .
C3 C2 C7 116.9(3) . .
C1 C2 C7 123.5(3) . .
C4 C3 C2 123.3(4) . .
C4 C3 H3 118.4 . .
C2 C3 H3 118.4 . .
C5 C4 C3 116.3(4) . .
C5 C4 C8 121.5(4) . .
C3 C4 C8 122.2(4) . .
C4 C5 C6 123.7(4) . .
C4 C5 H5 118.2 . .
C6 C5 H5 118.2 . .
C1 C6 C5 118.8(3) . .
C1 C6 C9 124.3(3) . .
C5 C6 C9 116.8(3) . .
N4 C7 C2 128.2(3) . .
N4 C7 H7 115.9 . .
C2 C7 H7 115.9 . .
C4 C8 H8A 109.5 . .
C4 C8 H8B 109.5 . .
H8A C8 H8B 109.5 . .
C4 C8 H8C 109.5 . .
H8A C8 H8C 109.5 . .
H8B C8 H8C 109.5 . .
N1 C9 C6 127.5(3) . .
N1 C9 H9 116.3 . .
C6 C9 H9 116.3 . .
N1 C10 C11 114.4(3) . .
N1 C10 H10A 108.7 . .
C11 C10 H10A 108.7 . .
N1 C10 H10B 108.7 . .
C11 C10 H10B 108.7 . .
H10A C10 H10B 107.6 . .
C12 C11 C10 111.6(4) . .
C12 C11 C14 110.8(4) . .
C10 C11 C14 112.2(4) . .
C12 C11 C13 109.3(4) . .
C10 C11 C13 107.0(4) . .
C14 C11 C13 105.7(4) . .
C11 C12 H12A 109.5 . .
C11 C12 H12B 109.5 . .
H12A C12 H12B 109.5 . .
C11 C12 H12C 109.5 . .
H12A C12 H12C 109.5 . .
H12B C12 H12C 109.5 . .
C11 C13 H13A 109.5 . .
C11 C13 H13B 109.5 . .
H13A C13 H13B 109.5 . .
C11 C13 H13C 109.5 . .
H13A C13 H13C 109.5 . .
H13B C13 H13C 109.5 . .
N2 C14 C11 114.3(3) . .
N2 C14 H14A 108.7 . .
C11 C14 H14A 108.7 . .
N2 C14 H14B 108.7 . .
C11 C14 H14B 108.7 . .
H14A C14 H14B 107.6 . .
N2 C15 C16 127.5(4) . .
N2 C15 H15 116.3 . .
C16 C15 H15 116.3 . .
C17 C16 C21 119.6(3) . .
C17 C16 C15 116.3(3) . .
C21 C16 C15 124.1(3) . .
C16 C17 C18 123.2(4) . .
C16 C17 H17 118.4 . .
C18 C17 H17 118.4 . .
C19 C18 C17 116.2(4) . .
C19 C18 C22 122.4(4) . .
C17 C18 C22 121.3(4) . .
C18 C19 C20 123.7(4) . .
C18 C19 H19 118.2 . .
C20 C19 H19 118.2 . .
C19 C20 C21 118.8(3) . .
C19 C20 C23 117.4(3) . .
C21 C20 C23 123.6(3) . .
O2 C21 C16 121.0(3) . .
O2 C21 C20 120.5(3) . .
C16 C21 C20 118.4(3) . .
C18 C22 H22A 109.5 . .
C18 C22 H22B 109.5 . .
H22A C22 H22B 109.5 . .
C18 C22 H22C 109.5 . .
H22A C22 H22C 109.5 . .
H22B C22 H22C 109.5 . .
N3 C23 C20 127.0(3) . .
N3 C23 H23 116.5 . .
C20 C23 H23 116.5 . .
N3 C24 C25 114.1(3) . .
N3 C24 H24A 108.7 . .
C25 C24 H24A 108.7 . .
N3 C24 H24B 108.7 . .
C25 C24 H24B 108.7 . .
H24A C24 H24B 107.6 . .
C26 C25 C28 111.3(4) . .
C26 C25 C24 110.5(4) . .
C28 C25 C24 111.6(3) . .
C26 C25 C27 110.5(3) . .
C28 C25 C27 106.7(4) . .
C24 C25 C27 106.1(3) . .
C25 C26 H26A 109.5 . .
C25 C26 H26B 109.5 . .
H26A C26 H26B 109.5 . .
C25 C26 H26C 109.5 . .
H26A C26 H26C 109.5 . .
H26B C26 H26C 109.5 . .
C25 C27 H27A 109.5 . .
C25 C27 H27B 109.5 . .
H27A C27 H27B 109.5 . .
C25 C27 H27C 109.5 . .
H27A C27 H27C 109.5 . .
H27B C27 H27C 109.5 . .
N4 C28 C25 115.6(3) . .
N4 C28 H28A 108.4 . .
C25 C28 H28A 108.4 . .
N4 C28 H28B 108.4 . .
C25 C28 H28B 108.4 . .
H28A C28 H28B 107.4 . .
O3 C29 O5 126.0(3) . .
O3 C29 C30 118(2) . .
O5 C29 C30 114.7(18) . .
O3 C29 C30' 116.2(12) . .
O5 C29 C30' 117.3(12) . .
C30 C29 C30' 19.8(15) . .
C29 C30' H30A 109.5 . .
C29 C30' H30B 109.5 . .
H30A C30' H30B 109.5 . .
C29 C30' H30C 109.5 . .
H30A C30' H30C 109.5 . .
H30B C30' H30C 109.5 . .
C29 C30 H30D 109.5 . .
C29 C30 H30E 109.5 . .
H30D C30 H30E 109.5 . .
C29 C30 H30F 109.5 . .
H30D C30 H30F 109.5 . .
H30E C30 H30F 109.5 . .
O11 Cl1 O11 109.0(6) 2_656 .
O11 Cl1 O10 108.1(3) 2_656 2_656
O11 Cl1 O10 109.8(3) . 2_656
O11 Cl1 O10 109.8(3) 2_656 .
O11 Cl1 O10 108.1(3) . .
O10 Cl1 O10 111.8(4) 2_656 .
O8 Cl2 O8 110.3(4) 2_756 .
O8 Cl2 O9 110.7(3) 2_756 2_756
O8 Cl2 O9 107.9(2) . 2_756
O8 Cl2 O9 107.9(2) 2_756 .
O8 Cl2 O9 110.7(3) . .
O9 Cl2 O9 109.5(3) 2_756 .

loop_
_geom_bond_atom_site_label_1
_geom_bond_atom_site_label_2
_geom_bond_distance
_geom_bond_site_symmetry_2
Ni1 N2 2.006(3) .
Ni1 N1 2.028(3) .
Ni1 O1 2.054(2) .
Ni1 O4 2.053(6) .
Ni1 O3 2.055(2) .
Ni1 O2 2.057(2) .
Ni1 O4' 2.196(9) .
Ni1 Fe1 2.8923(7) .
Fe1 O6 2.002(8) .
Fe1 O1 2.003(2) .
Fe1 O2 2.005(2) .
Fe1 O6' 2.028(13) .
Fe1 O5 2.049(2) .
Fe1 N3 2.050(3) .
Fe1 N4 2.054(3) .
O1 C1 1.328(4) .
O2 C21 1.332(4) .
O3 C29 1.256(4) .
O5 C29 1.259(4) .
O6 C31 1.169(11) .
O7 C31 1.262(10) .
C31 C32 1.472(11) .
C32 H32A 0.9600 .
C32 H32B 0.9600 .
C32 H32C 0.9600 .
O4' C31' 1.199(14) .
O6' C31' 1.316(15) .
C31' C32' 1.54(2) .
C32' H32D 0.9600 .
C32' H32E 0.9600 .
C32' H32F 0.9600 .
N1 C9 1.262(5) .
N1 C10 1.466(5) .
N2 C15 1.269(5) .
N2 C14 1.473(4) .
N3 C23 1.277(5) .
N3 C24 1.468(5) .
N4 C7 1.266(4) .
N4 C28 1.468(5) .
C1 C6 1.402(5) .
C1 C2 1.414(5) .
C2 C3 1.389(5) .
C2 C7 1.458(5) .
C3 C4 1.380(5) .
C3 H3 0.9300 .
C4 C5 1.373(6) .
C4 C8 1.515(5) .
C5 C6 1.405(5) .
C5 H5 0.9300 .
C6 C9 1.459(5) .
C7 H7 0.9300 .
C8 H8A 0.9600 .
C8 H8B 0.9600 .
C8 H8C 0.9600 .
C9 H9 0.9300 .
C10 C11 1.520(7) .
C10 H10A 0.9700 .
C10 H10B 0.9700 .
C11 C12 1.504(7) .
C11 C14 1.525(6) .
C11 C13 1.540(6) .
C12 H12A 0.9600 .
C12 H12B 0.9600 .
C12 H12C 0.9600 .
C13 H13A 0.9600 .
C13 H13B 0.9600 .
C13 H13C 0.9600 .
C14 H14A 0.9700 .
C14 H14B 0.9700 .
C15 C16 1.470(5) .
C15 H15 0.9300 .
C16 C17 1.387(5) .
C16 C21 1.399(5) .
C17 C18 1.389(5) .
C17 H17 0.9300 .
C18 C19 1.372(5) .
C18 C22 1.506(6) .
C19 C20 1.393(5) .
C19 H19 0.9300 .
C20 C21 1.419(5) .
C20 C23 1.452(5) .
C22 H22A 0.9600 .
C22 H22B 0.9600 .
C22 H22C 0.9600 .
C23 H23 0.9300 .
C24 C25 1.530(5) .
C24 H24A 0.9700 .
C24 H24B 0.9700 .
C25 C26 1.512(6) .
C25 C28 1.521(6) .
C25 C27 1.546(5) .
C26 H26A 0.9600 .
C26 H26B 0.9600 .
C26 H26C 0.9600 .
C27 H27A 0.9600 .
C27 H27B 0.9600 .
C27 H27C 0.9600 .
C28 H28A 0.9700 .
C28 H28B 0.9700 .
C29 C30 1.514(9) .
C29 C30' 1.516(7) .
C30' H30A 0.9600 .
C30' H30B 0.9600 .
C30' H30C 0.9600 .
C30 H30D 0.9600 .
C30 H30E 0.9600 .
C30 H30F 0.9600 .
Cl1 O11 1.362(4) 2_656
Cl1 O11 1.362(4) .
Cl1 O10 1.399(4) 2_656
Cl1 O10 1.399(4) .
Cl2 O8 1.403(3) 2_756
Cl2 O8 1.403(3) .
Cl2 O9 1.415(3) 2_756
Cl2 O9 1.415(3) .
